data_1572546
loop_
_publ_author_name
'Kulyabin, Pavel S.'
'Goryunov, Georgy P.'
'Iashin, Andrei N.'
'Mladentsev, Dmitry Y.'
'Uborsky, Dmitry V.'
'Ehm, Christian'
'Canich, Jo Ann M.'
'Hagadorn, John R.'
'Voskoboynikov, Alexander Z.'

_publ_section_title
;
 Reversible C-C bond formation in group 4 metal complexes: nitrile
 extrusion <i>via</i> &#x3b2;-aryl elimination.
;
_journal_issue 38
_journal_name_full 'Chemical science'
_journal_page_first 15825
_journal_page_last 15834
_journal_paper_doi 10.1039/d4sc02173h
_journal_volume 15
_journal_year 2024
_chemical_formula_sum 'C29 H39 Hf N3 Si'
_chemical_formula_weight 636.21
_space_group_crystal_system triclinic
_space_group_IT_number 2
_space_group_name_Hall '-P 1'
_space_group_name_H-M_alt 'P -1'
_atom_sites_solution_hydrogens geom
_audit_creation_method SHELXL-2018/3
_audit_update_record
;
2023-10-16 deposited with the CCDC.	2024-09-10 downloaded from the CCDC.
;
_cell_angle_alpha 83.6590(10)
_cell_angle_beta 80.4910(10)
_cell_angle_gamma 70.2840(10)
_cell_formula_units_Z 2
_cell_length_a 9.4363(4)
_cell_length_b 9.4941(4)
_cell_length_c 16.9652(7)
_cell_measurement_reflns_used 9950
_cell_measurement_temperature 112(2)
_cell_measurement_theta_max 28.22
_cell_measurement_theta_min 2.24
_cell_volume 1408.68(10)
_computing_structure_refinement 'SHELXL-2018/3 (Sheldrick, 2018)'
_diffrn_ambient_temperature 112(2)
_diffrn_detector_area_resol_mean 7.31
_diffrn_measured_fraction_theta_full 1.000
_diffrn_measured_fraction_theta_max 0.993
_diffrn_measurement_device_type 'Bruker D8 Quest with Photon III detector'
_diffrn_measurement_method '\f and \w shutterless scans'
_diffrn_radiation_type MoK\a
_diffrn_radiation_wavelength 0.71073
_diffrn_reflns_av_R_equivalents 0.0398
_diffrn_reflns_av_unetI/netI 0.0472
_diffrn_reflns_Laue_measured_fraction_full 1.000
_diffrn_reflns_Laue_measured_fraction_max 0.993
_diffrn_reflns_limit_h_max 12
_diffrn_reflns_limit_h_min -12
_diffrn_reflns_limit_k_max 12
_diffrn_reflns_limit_k_min -12
_diffrn_reflns_limit_l_max 22
_diffrn_reflns_limit_l_min -22
_diffrn_reflns_number 21015
_diffrn_reflns_point_group_measured_fraction_full 1.000
_diffrn_reflns_point_group_measured_fraction_max 0.993
_diffrn_reflns_theta_full 25.242
_diffrn_reflns_theta_max 28.498
_diffrn_reflns_theta_min 2.314
_exptl_absorpt_coefficient_mu 3.766
_exptl_absorpt_correction_T_max 0.4737
_exptl_absorpt_correction_T_min 0.3518
_exptl_absorpt_correction_type multi-scan
_exptl_absorpt_process_details
;
 SADABS 2016/2: Krause, L., Herbst-Irmer, R., Sheldrick G.M. & Stalke D.,
 J. Appl. Cryst. 48 (2015) 3-10
;
_exptl_crystal_colour yellow-green
_exptl_crystal_density_diffrn 1.500
_exptl_crystal_description block
_exptl_crystal_F_000 640
_exptl_crystal_size_max 0.320
_exptl_crystal_size_mid 0.150
_exptl_crystal_size_min 0.120
_refine_diff_density_max 2.627
_refine_diff_density_min -1.192
_refine_diff_density_rms 0.129
_refine_ls_extinction_method none
_refine_ls_goodness_of_fit_ref 1.013
_refine_ls_hydrogen_treatment constr
_refine_ls_matrix_type full
_refine_ls_number_parameters 319
_refine_ls_number_reflns 7091
_refine_ls_number_restraints 0
_refine_ls_restrained_S_all 1.013
_refine_ls_R_factor_all 0.0369
_refine_ls_R_factor_gt 0.0301
_refine_ls_shift/su_max 0.002
_refine_ls_shift/su_mean 0.000
_refine_ls_structure_factor_coef Fsqd
_refine_ls_weighting_details 'w=1/[\s^2^(Fo^2^)+(0.0100P)^2^+2.8239P] where P=(Fo^2^+2Fc^2^)/3'
_refine_ls_weighting_scheme calc
_refine_ls_wR_factor_gt 0.0553
_refine_ls_wR_factor_ref 0.0572
_reflns_Friedel_coverage 0.000
_reflns_number_gt 6339
_reflns_number_total 7091
_reflns_threshold_expression 'I > 2\s(I)'
_cod_data_source_file d4sc02173h7.cif
_cod_data_source_block aa
_cod_depositor_comments 'Adding full bibliography for 1572545--1572551.cif.'
_cod_database_code 1572546
_shelx_shelxl_version_number 2018/3
_shelx_space_group_comment
;
The symmetry employed for this shelxl refinement is uniquely defined
by the following loop, which should always be used as a source of
symmetry information in preference to the above space-group names.
They are only intended as comments.
;
_shelx_estimated_absorpt_t_min 0.379
_shelx_estimated_absorpt_t_max 0.661

loop_
_space_group_symop_operation_xyz
'x, y, z'
'-x, -y, -z'

loop_
_atom_site_label
_atom_site_type_symbol
_atom_site_fract_x
_atom_site_fract_y
_atom_site_fract_z
_atom_site_U_iso_or_equiv
_atom_site_adp_type
_atom_site_occupancy
_atom_site_site_symmetry_order
_atom_site_calc_flag
_atom_site_refinement_flags_posn
_atom_site_refinement_flags_adp
_atom_site_refinement_flags_occupancy
_atom_site_disorder_assembly
_atom_site_disorder_group
Hf1 Hf 0.73744(2) 0.68004(2) 0.81654(2) 0.01564(4) Uani 1 1 d . . . . .
Si1 Si 0.41548(10) 0.91660(10) 0.76436(5) 0.02010(19) Uani 1 1 d . . . . .
N1 N 0.6072(3) 0.8381(3) 0.73636(15) 0.0164(5) Uani 1 1 d . . . . .
C1 C 0.3735(4) 0.7483(4) 0.81931(19) 0.0191(7) Uani 1 1 d . . . . .
C1M C 0.7532(4) 0.8060(4) 0.9148(2) 0.0276(8) Uani 1 1 d . . . . .
H1MA H 0.794109 0.886354 0.892536 0.041 Uiso 1 1 calc R U . . .
H1MB H 0.820651 0.738083 0.950905 0.041 Uiso 1 1 calc R U . . .
H1MC H 0.651883 0.849493 0.944613 0.041 Uiso 1 1 calc R U . . .
N2 N 0.4985(3) 0.6429(3) 0.84396(15) 0.0173(5) Uani 1 1 d . . . . .
C2 C 0.2334(4) 0.7264(4) 0.8355(2) 0.0244(7) Uani 1 1 d . . . . .
H2A H 0.145943 0.800369 0.818236 0.029 Uiso 1 1 calc R U . . .
N3 N 0.9383(3) 0.6304(3) 0.74942(17) 0.0233(6) Uani 1 1 d . . . . .
C3 C 0.2217(4) 0.5952(4) 0.8771(2) 0.0269(8) Uani 1 1 d . . . . .
H3A H 0.126197 0.579046 0.888619 0.032 Uiso 1 1 calc R U . . .
C4 C 0.3490(4) 0.4892(4) 0.9015(2) 0.0241(7) Uani 1 1 d . . . . .
H4A H 0.342323 0.398912 0.929667 0.029 Uiso 1 1 calc R U . . .
C5 C 0.4883(4) 0.5148(4) 0.88475(18) 0.0191(7) Uani 1 1 d . . . . .
C6 C 0.6330(4) 0.4089(4) 0.90711(18) 0.0184(7) Uani 1 1 d . . . . .
C7 C 0.7638(4) 0.4503(4) 0.88128(19) 0.0193(7) Uani 1 1 d . . . . .
C8 C 0.9007(4) 0.3497(4) 0.9038(2) 0.0237(7) Uani 1 1 d . . . . .
H8A H 0.991678 0.373280 0.887394 0.028 Uiso 1 1 calc R U . . .
C9 C 0.9076(4) 0.2172(4) 0.9489(2) 0.0254(8) Uani 1 1 d . . . . .
H9A H 1.001866 0.152946 0.963965 0.031 Uiso 1 1 calc R U . . .
C10 C 0.7771(4) 0.1787(4) 0.9721(2) 0.0276(8) Uani 1 1 d . . . . .
H10A H 0.782091 0.087148 1.002375 0.033 Uiso 1 1 calc R U . . .
C11 C 0.6395(4) 0.2733(4) 0.9513(2) 0.0248(7) Uani 1 1 d . . . . .
H11A H 0.550000 0.246693 0.966774 0.030 Uiso 1 1 calc R U . . .
C12 C 0.3053(4) 0.9917(4) 0.6794(2) 0.0302(8) Uani 1 1 d . . . . .
H12A H 0.343359 1.067224 0.647422 0.045 Uiso 1 1 calc R U . . .
H12B H 0.197765 1.037643 0.699950 0.045 Uiso 1 1 calc R U . . .
H12C H 0.316659 0.909878 0.645812 0.045 Uiso 1 1 calc R U . . .
C13 C 0.3560(4) 1.0630(4) 0.8395(2) 0.0305(8) Uani 1 1 d . . . . .
H13A H 0.377622 1.153117 0.814698 0.046 Uiso 1 1 calc R U . . .
H13B H 0.412370 1.024729 0.885182 0.046 Uiso 1 1 calc R U . . .
H13C H 0.246817 1.087825 0.857843 0.046 Uiso 1 1 calc R U . . .
C14 C 0.6780(3) 0.8860(3) 0.66164(18) 0.0158(6) Uani 1 1 d . . . . .
C15 C 0.7010(4) 0.8069(4) 0.59317(19) 0.0189(7) Uani 1 1 d . . . . .
C16 C 0.7722(4) 0.8532(4) 0.5219(2) 0.0222(7) Uani 1 1 d . . . . .
H16A H 0.788646 0.797963 0.475902 0.027 Uiso 1 1 calc R U . . .
C17 C 0.8201(4) 0.9770(4) 0.5154(2) 0.0240(8) Uani 1 1 d . . . . .
H17A H 0.868347 1.007227 0.465950 0.029 Uiso 1 1 calc R U . . .
C18 C 0.7959(4) 1.0549(4) 0.5827(2) 0.0211(7) Uani 1 1 d . . . . .
H18A H 0.828017 1.140371 0.578829 0.025 Uiso 1 1 calc R U . . .
C19 C 0.7261(4) 1.0136(3) 0.65627(19) 0.0177(6) Uani 1 1 d . . . . .
C20 C 0.6518(4) 0.6699(4) 0.5932(2) 0.0282(8) Uani 1 1 d . . . . .
H20A H 0.593739 0.656934 0.646857 0.034 Uiso 1 1 calc R U . . .
C21 C 0.5479(5) 0.6880(5) 0.5296(3) 0.0431(11) Uani 1 1 d . . . . .
H21A H 0.465652 0.784134 0.534451 0.065 Uiso 1 1 calc R U . . .
H21B H 0.504754 0.606132 0.537506 0.065 Uiso 1 1 calc R U . . .
H21C H 0.607008 0.685241 0.476225 0.065 Uiso 1 1 calc R U . . .
C22 C 0.7894(5) 0.5280(4) 0.5797(3) 0.0403(10) Uani 1 1 d . . . . .
H22A H 0.846382 0.506356 0.625421 0.061 Uiso 1 1 calc R U . . .
H22B H 0.855197 0.543401 0.530749 0.061 Uiso 1 1 calc R U . . .
H22C H 0.754845 0.443580 0.574340 0.061 Uiso 1 1 calc R U . . .
C23 C 0.7047(4) 1.1057(4) 0.7272(2) 0.0219(7) Uani 1 1 d . . . . .
H23A H 0.658738 1.056639 0.775086 0.026 Uiso 1 1 calc R U . . .
C24 C 0.5944(4) 1.2636(4) 0.7134(2) 0.0320(9) Uani 1 1 d . . . . .
H24A H 0.499873 1.257298 0.699811 0.048 Uiso 1 1 calc R U . . .
H24B H 0.640398 1.316898 0.669327 0.048 Uiso 1 1 calc R U . . .
H24C H 0.572358 1.317989 0.762226 0.048 Uiso 1 1 calc R U . . .
C25 C 0.8563(4) 1.1118(5) 0.7454(2) 0.0352(9) Uani 1 1 d . . . . .
H25A H 0.923327 1.009843 0.756873 0.053 Uiso 1 1 calc R U . . .
H25B H 0.838068 1.171272 0.791923 0.053 Uiso 1 1 calc R U . . .
H25C H 0.904464 1.158051 0.698936 0.053 Uiso 1 1 calc R U . . .
C26 C 1.0571(4) 0.5853(4) 0.7001(2) 0.0246(7) Uani 1 1 d . . . . .
C27 C 1.1136(5) 0.6896(5) 0.6404(2) 0.0409(10) Uani 1 1 d . . . . .
H27A H 1.045663 0.792676 0.647402 0.061 Uiso 1 1 calc R U . . .
H27B H 1.115864 0.662093 0.586084 0.061 Uiso 1 1 calc R U . . .
H27C H 1.216332 0.682181 0.648651 0.061 Uiso 1 1 calc R U . . .
C28 C 1.1499(6) 0.4232(5) 0.6969(3) 0.0557(14) Uani 1 1 d . . . . .
H28A H 1.098079 0.363529 0.733870 0.084 Uiso 1 1 calc R U . . .
H28B H 1.249843 0.407860 0.712442 0.084 Uiso 1 1 calc R U . . .
H28C H 1.162776 0.391726 0.642336 0.084 Uiso 1 1 calc R U . . .

loop_
_atom_site_aniso_label
_atom_site_aniso_U_11
_atom_site_aniso_U_22
_atom_site_aniso_U_33
_atom_site_aniso_U_23
_atom_site_aniso_U_13
_atom_site_aniso_U_12
Hf1 0.01307(7) 0.01620(6) 0.01651(7) 0.00229(5) -0.00154(4) -0.00452(5)
Si1 0.0148(5) 0.0213(4) 0.0199(5) 0.0043(4) 0.0011(3) -0.0038(4)
N1 0.0121(13) 0.0173(13) 0.0166(13) 0.0025(11) 0.0000(10) -0.0027(10)
C1 0.0152(17) 0.0242(16) 0.0162(16) 0.0012(13) -0.0001(12) -0.0059(13)
C1M 0.029(2) 0.0272(18) 0.0278(19) 0.0021(15) -0.0080(15) -0.0102(16)
N2 0.0183(14) 0.0197(13) 0.0142(13) 0.0015(11) -0.0005(10) -0.0083(11)
C2 0.0142(17) 0.0315(18) 0.0257(18) 0.0024(15) -0.0028(13) -0.0062(14)
N3 0.0161(15) 0.0232(14) 0.0260(15) 0.0061(12) -0.0028(11) -0.0029(12)
C3 0.0208(19) 0.038(2) 0.0249(18) -0.0018(16) -0.0001(14) -0.0153(16)
C4 0.0260(19) 0.0304(18) 0.0190(17) -0.0008(14) 0.0013(14) -0.0155(16)
C5 0.0225(18) 0.0213(16) 0.0136(15) 0.0003(13) 0.0008(12) -0.0093(14)
C6 0.0211(18) 0.0195(15) 0.0140(15) -0.0018(13) -0.0017(12) -0.0057(13)
C7 0.0206(18) 0.0205(16) 0.0166(16) -0.0001(13) -0.0026(12) -0.0067(13)
C8 0.0235(19) 0.0231(17) 0.0237(18) 0.0005(14) -0.0036(14) -0.0070(14)
C9 0.0232(19) 0.0225(17) 0.0261(18) 0.0017(14) -0.0064(14) -0.0012(14)
C10 0.035(2) 0.0171(16) 0.0271(19) 0.0057(14) -0.0033(15) -0.0056(15)
C11 0.030(2) 0.0234(17) 0.0218(17) 0.0012(14) 0.0006(14) -0.0121(15)
C12 0.0194(19) 0.038(2) 0.029(2) 0.0095(17) -0.0057(15) -0.0063(16)
C13 0.028(2) 0.0244(18) 0.033(2) -0.0034(16) 0.0069(16) -0.0057(15)
C14 0.0105(15) 0.0173(15) 0.0181(15) 0.0010(12) -0.0021(12) -0.0030(12)
C15 0.0161(17) 0.0201(16) 0.0209(16) -0.0008(13) -0.0017(12) -0.0070(13)
C16 0.0228(18) 0.0295(18) 0.0155(16) -0.0047(14) -0.0013(13) -0.0096(15)
C17 0.0213(18) 0.0306(18) 0.0175(17) 0.0070(14) 0.0035(13) -0.0105(15)
C18 0.0139(17) 0.0236(16) 0.0250(18) 0.0072(14) -0.0033(13) -0.0074(13)
C19 0.0153(16) 0.0162(15) 0.0203(16) 0.0011(13) -0.0031(12) -0.0037(13)
C20 0.036(2) 0.0252(18) 0.0269(19) -0.0069(15) 0.0083(16) -0.0188(16)
C21 0.035(2) 0.047(3) 0.056(3) -0.020(2) -0.005(2) -0.021(2)
C22 0.053(3) 0.026(2) 0.045(3) -0.0027(18) -0.008(2) -0.0156(19)
C23 0.0209(18) 0.0202(16) 0.0242(18) -0.0021(14) -0.0003(13) -0.0070(14)
C24 0.028(2) 0.0243(18) 0.039(2) -0.0063(16) 0.0013(16) -0.0032(16)
C25 0.027(2) 0.044(2) 0.038(2) -0.0130(19) -0.0046(17) -0.0143(18)
C26 0.0152(17) 0.0318(19) 0.0226(17) -0.0003(15) -0.0022(13) -0.0027(14)
C27 0.038(2) 0.046(2) 0.035(2) 0.0002(19) 0.0150(18) -0.018(2)
C28 0.052(3) 0.038(2) 0.048(3) 0.002(2) 0.011(2) 0.013(2)

loop_
_atom_type_symbol
_atom_type_description
_atom_type_scat_dispersion_real
_atom_type_scat_dispersion_imag
_atom_type_scat_source
C C 0.0033 0.0016 'International Tables Vol C Tables 4.2.6.8 and 6.1.1.4'
H H 0.0000 0.0000 'International Tables Vol C Tables 4.2.6.8 and 6.1.1.4'
N N 0.0061 0.0033 'International Tables Vol C Tables 4.2.6.8 and 6.1.1.4'
Si Si 0.0817 0.0704 'International Tables Vol C Tables 4.2.6.8 and 6.1.1.4'
Hf Hf -0.5830 6.1852 'International Tables Vol C Tables 4.2.6.8 and 6.1.1.4'

loop_
_geom_angle_atom_site_label_1
_geom_angle_atom_site_label_2
_geom_angle_atom_site_label_3
_geom_angle
_geom_angle_site_symmetry_1
_geom_angle_site_symmetry_3
_geom_angle_publ_flag
N3 Hf1 N1 98.89(10) . . ?
N3 Hf1 C1M 105.70(13) . . ?
N1 Hf1 C1M 106.83(12) . . ?
N3 Hf1 C7 98.54(11) . . ?
N1 Hf1 C7 142.10(11) . . ?
C1M Hf1 C7 100.40(12) . . ?
N3 Hf1 N2 146.89(11) . . ?
N1 Hf1 N2 76.61(9) . . ?
C1M Hf1 N2 106.98(12) . . ?
C7 Hf1 N2 70.47(10) . . ?
N1 Si1 C12 114.11(15) . . ?
N1 Si1 C13 116.29(16) . . ?
C12 Si1 C13 108.35(18) . . ?
N1 Si1 C1 99.38(13) . . ?
C12 Si1 C1 112.63(16) . . ?
C13 Si1 C1 105.55(16) . . ?
C14 N1 Si1 120.0(2) . . ?
C14 N1 Hf1 121.04(19) . . ?
Si1 N1 Hf1 118.83(13) . . ?
N2 C1 C2 120.4(3) . . ?
N2 C1 Si1 113.0(2) . . ?
C2 C1 Si1 126.7(3) . . ?
Hf1 C1M H1MA 109.5 . . ?
Hf1 C1M H1MB 109.5 . . ?
H1MA C1M H1MB 109.5 . . ?
Hf1 C1M H1MC 109.5 . . ?
H1MA C1M H1MC 109.5 . . ?
H1MB C1M H1MC 109.5 . . ?
C1 N2 C5 120.6(3) . . ?
C1 N2 Hf1 120.4(2) . . ?
C5 N2 Hf1 119.0(2) . . ?
C1 C2 C3 119.4(3) . . ?
C1 C2 H2A 120.3 . . ?
C3 C2 H2A 120.3 . . ?
C26 N3 Hf1 169.8(3) . . ?
C4 C3 C2 119.6(3) . . ?
C4 C3 H3A 120.2 . . ?
C2 C3 H3A 120.2 . . ?
C3 C4 C5 119.6(3) . . ?
C3 C4 H4A 120.2 . . ?
C5 C4 H4A 120.2 . . ?
N2 C5 C4 120.4(3) . . ?
N2 C5 C6 115.1(3) . . ?
C4 C5 C6 124.5(3) . . ?
C11 C6 C7 121.8(3) . . ?
C11 C6 C5 121.6(3) . . ?
C7 C6 C5 116.6(3) . . ?
C6 C7 C8 116.2(3) . . ?
C6 C7 Hf1 118.8(2) . . ?
C8 C7 Hf1 124.9(2) . . ?
C9 C8 C7 122.4(3) . . ?
C9 C8 H8A 118.8 . . ?
C7 C8 H8A 118.8 . . ?
C8 C9 C10 119.9(3) . . ?
C8 C9 H9A 120.0 . . ?
C10 C9 H9A 120.0 . . ?
C11 C10 C9 120.1(3) . . ?
C11 C10 H10A 120.0 . . ?
C9 C10 H10A 120.0 . . ?
C10 C11 C6 119.6(3) . . ?
C10 C11 H11A 120.2 . . ?
C6 C11 H11A 120.2 . . ?
Si1 C12 H12A 109.5 . . ?
Si1 C12 H12B 109.5 . . ?
H12A C12 H12B 109.5 . . ?
Si1 C12 H12C 109.5 . . ?
H12A C12 H12C 109.5 . . ?
H12B C12 H12C 109.5 . . ?
Si1 C13 H13A 109.5 . . ?
Si1 C13 H13B 109.5 . . ?
H13A C13 H13B 109.5 . . ?
Si1 C13 H13C 109.5 . . ?
H13A C13 H13C 109.5 . . ?
H13B C13 H13C 109.5 . . ?
C15 C14 C19 119.2(3) . . ?
C15 C14 N1 120.3(3) . . ?
C19 C14 N1 120.5(3) . . ?
C16 C15 C14 119.4(3) . . ?
C16 C15 C20 117.7(3) . . ?
C14 C15 C20 122.8(3) . . ?
C17 C16 C15 122.2(3) . . ?
C17 C16 H16A 118.9 . . ?
C15 C16 H16A 118.9 . . ?
C16 C17 C18 118.0(3) . . ?
C16 C17 H17A 121.0 . . ?
C18 C17 H17A 121.0 . . ?
C17 C18 C19 122.6(3) . . ?
C17 C18 H18A 118.7 . . ?
C19 C18 H18A 118.7 . . ?
C18 C19 C14 118.5(3) . . ?
C18 C19 C23 119.0(3) . . ?
C14 C19 C23 122.5(3) . . ?
C15 C20 C21 112.0(3) . . ?
C15 C20 C22 111.1(3) . . ?
C21 C20 C22 109.3(3) . . ?
C15 C20 H20A 108.1 . . ?
C21 C20 H20A 108.1 . . ?
C22 C20 H20A 108.1 . . ?
C20 C21 H21A 109.5 . . ?
C20 C21 H21B 109.5 . . ?
H21A C21 H21B 109.5 . . ?
C20 C21 H21C 109.5 . . ?
H21A C21 H21C 109.5 . . ?
H21B C21 H21C 109.5 . . ?
C20 C22 H22A 109.5 . . ?
C20 C22 H22B 109.5 . . ?
H22A C22 H22B 109.5 . . ?
C20 C22 H22C 109.5 . . ?
H22A C22 H22C 109.5 . . ?
H22B C22 H22C 109.5 . . ?
C19 C23 C24 110.5(3) . . ?
C19 C23 C25 111.8(3) . . ?
C24 C23 C25 110.7(3) . . ?
C19 C23 H23A 107.9 . . ?
C24 C23 H23A 107.9 . . ?
C25 C23 H23A 107.9 . . ?
C23 C24 H24A 109.5 . . ?
C23 C24 H24B 109.5 . . ?
H24A C24 H24B 109.5 . . ?
C23 C24 H24C 109.5 . . ?
H24A C24 H24C 109.5 . . ?
H24B C24 H24C 109.5 . . ?
C23 C25 H25A 109.5 . . ?
C23 C25 H25B 109.5 . . ?
H25A C25 H25B 109.5 . . ?
C23 C25 H25C 109.5 . . ?
H25A C25 H25C 109.5 . . ?
H25B C25 H25C 109.5 . . ?
N3 C26 C28 121.7(3) . . ?
N3 C26 C27 122.5(3) . . ?
C28 C26 C27 115.7(3) . . ?
C26 C27 H27A 109.5 . . ?
C26 C27 H27B 109.5 . . ?
H27A C27 H27B 109.5 . . ?
C26 C27 H27C 109.5 . . ?
H27A C27 H27C 109.5 . . ?
H27B C27 H27C 109.5 . . ?
C26 C28 H28A 109.5 . . ?
C26 C28 H28B 109.5 . . ?
H28A C28 H28B 109.5 . . ?
C26 C28 H28C 109.5 . . ?
H28A C28 H28C 109.5 . . ?
H28B C28 H28C 109.5 . . ?

loop_
_geom_bond_atom_site_label_1
_geom_bond_atom_site_label_2
_geom_bond_distance
_geom_bond_site_symmetry_2
_geom_bond_publ_flag
Hf1 N3 1.979(3) . ?
Hf1 N1 2.114(2) . ?
Hf1 C1M 2.208(4) . ?
Hf1 C7 2.285(3) . ?
Hf1 N2 2.362(3) . ?
Si1 N1 1.714(3) . ?
Si1 C12 1.854(4) . ?
Si1 C13 1.870(4) . ?
Si1 C1 1.885(3) . ?
N1 C14 1.434(4) . ?
C1 N2 1.357(4) . ?
C1 C2 1.386(4) . ?
C1M H1MA 0.9800 . ?
C1M H1MB 0.9800 . ?
C1M H1MC 0.9800 . ?
N2 C5 1.355(4) . ?
C2 C3 1.391(5) . ?
C2 H2A 0.9500 . ?
N3 C26 1.259(4) . ?
C3 C4 1.373(5) . ?
C3 H3A 0.9500 . ?
C4 C5 1.394(5) . ?
C4 H4A 0.9500 . ?
C5 C6 1.477(5) . ?
C6 C11 1.404(4) . ?
C6 C7 1.408(4) . ?
C7 C8 1.405(5) . ?
C8 C9 1.386(5) . ?
C8 H8A 0.9500 . ?
C9 C10 1.385(5) . ?
C9 H9A 0.9500 . ?
C10 C11 1.383(5) . ?
C10 H10A 0.9500 . ?
C11 H11A 0.9500 . ?
C12 H12A 0.9800 . ?
C12 H12B 0.9800 . ?
C12 H12C 0.9800 . ?
C13 H13A 0.9800 . ?
C13 H13B 0.9800 . ?
C13 H13C 0.9800 . ?
C14 C15 1.400(5) . ?
C14 C19 1.419(4) . ?
C15 C16 1.386(4) . ?
C15 C20 1.522(4) . ?
C16 C17 1.383(5) . ?
C16 H16A 0.9500 . ?
C17 C18 1.374(5) . ?
C17 H17A 0.9500 . ?
C18 C19 1.393(4) . ?
C18 H18A 0.9500 . ?
C19 C23 1.513(5) . ?
C20 C21 1.532(6) . ?
C20 C22 1.530(5) . ?
C20 H20A 1.0000 . ?
C21 H21A 0.9800 . ?
C21 H21B 0.9800 . ?
C21 H21C 0.9800 . ?
C22 H22A 0.9800 . ?
C22 H22B 0.9800 . ?
C22 H22C 0.9800 . ?
C23 C24 1.529(5) . ?
C23 C25 1.533(5) . ?
C23 H23A 1.0000 . ?
C24 H24A 0.9800 . ?
C24 H24B 0.9800 . ?
C24 H24C 0.9800 . ?
C25 H25A 0.9800 . ?
C25 H25B 0.9800 . ?
C25 H25C 0.9800 . ?
C26 C28 1.495(5) . ?
C26 C27 1.498(5) . ?
C27 H27A 0.9800 . ?
C27 H27B 0.9800 . ?
C27 H27C 0.9800 . ?
C28 H28A 0.9800 . ?
C28 H28B 0.9800 . ?
C28 H28C 0.9800 . ?

loop_
_geom_torsion_atom_site_label_1
_geom_torsion_atom_site_label_2
_geom_torsion_atom_site_label_3
_geom_torsion_atom_site_label_4
_geom_torsion
_geom_torsion_site_symmetry_1
_geom_torsion_site_symmetry_2
_geom_torsion_site_symmetry_3
_geom_torsion_site_symmetry_4
_geom_torsion_publ_flag
C12 Si1 N1 C14 26.0(3) . . . . ?
C13 Si1 N1 C14 -101.3(3) . . . . ?
C1 Si1 N1 C14 146.1(2) . . . . ?
C12 Si1 N1 Hf1 -157.50(17) . . . . ?
C13 Si1 N1 Hf1 75.2(2) . . . . ?
C1 Si1 N1 Hf1 -37.42(19) . . . . ?
N1 Si1 C1 N2 21.1(3) . . . . ?
C12 Si1 C1 N2 142.3(2) . . . . ?
C13 Si1 C1 N2 -99.7(3) . . . . ?
N1 Si1 C1 C2 -159.1(3) . . . . ?
C12 Si1 C1 C2 -38.0(4) . . . . ?
C13 Si1 C1 C2 80.1(3) . . . . ?
C2 C1 N2 C5 -0.1(5) . . . . ?
Si1 C1 N2 C5 179.7(2) . . . . ?
C2 C1 N2 Hf1 -180.0(2) . . . . ?
Si1 C1 N2 Hf1 -0.2(3) . . . . ?
N2 C1 C2 C3 -0.1(5) . . . . ?
Si1 C1 C2 C3 -179.8(3) . . . . ?
C1 C2 C3 C4 -0.1(5) . . . . ?
C2 C3 C4 C5 0.5(5) . . . . ?
C1 N2 C5 C4 0.4(5) . . . . ?
Hf1 N2 C5 C4 -179.7(2) . . . . ?
C1 N2 C5 C6 179.3(3) . . . . ?
Hf1 N2 C5 C6 -0.9(4) . . . . ?
C3 C4 C5 N2 -0.6(5) . . . . ?
C3 C4 C5 C6 -179.3(3) . . . . ?
N2 C5 C6 C11 178.3(3) . . . . ?
C4 C5 C6 C11 -2.9(5) . . . . ?
N2 C5 C6 C7 -2.2(4) . . . . ?
C4 C5 C6 C7 176.6(3) . . . . ?
C11 C6 C7 C8 -1.3(5) . . . . ?
C5 C6 C7 C8 179.2(3) . . . . ?
C11 C6 C7 Hf1 -176.2(3) . . . . ?
C5 C6 C7 Hf1 4.3(4) . . . . ?
C6 C7 C8 C9 -0.2(5) . . . . ?
Hf1 C7 C8 C9 174.4(3) . . . . ?
C7 C8 C9 C10 1.3(6) . . . . ?
C8 C9 C10 C11 -1.0(6) . . . . ?
C9 C10 C11 C6 -0.5(5) . . . . ?
C7 C6 C11 C10 1.7(5) . . . . ?
C5 C6 C11 C10 -178.8(3) . . . . ?
Si1 N1 C14 C15 -95.0(3) . . . . ?
Hf1 N1 C14 C15 88.6(3) . . . . ?
Si1 N1 C14 C19 85.3(3) . . . . ?
Hf1 N1 C14 C19 -91.2(3) . . . . ?
C19 C14 C15 C16 0.9(5) . . . . ?
N1 C14 C15 C16 -178.8(3) . . . . ?
C19 C14 C15 C20 -179.4(3) . . . . ?
N1 C14 C15 C20 0.9(5) . . . . ?
C14 C15 C16 C17 -0.9(5) . . . . ?
C20 C15 C16 C17 179.5(3) . . . . ?
C15 C16 C17 C18 0.3(5) . . . . ?
C16 C17 C18 C19 0.3(5) . . . . ?
C17 C18 C19 C14 -0.2(5) . . . . ?
C17 C18 C19 C23 179.8(3) . . . . ?
C15 C14 C19 C18 -0.4(4) . . . . ?
N1 C14 C19 C18 179.3(3) . . . . ?
C15 C14 C19 C23 179.6(3) . . . . ?
N1 C14 C19 C23 -0.7(5) . . . . ?
C16 C15 C20 C21 -55.6(4) . . . . ?
C14 C15 C20 C21 124.8(4) . . . . ?
C16 C15 C20 C22 67.0(4) . . . . ?
C14 C15 C20 C22 -112.6(4) . . . . ?
C18 C19 C23 C24 65.5(4) . . . . ?
C14 C19 C23 C24 -114.6(3) . . . . ?
C18 C19 C23 C25 -58.3(4) . . . . ?
C14 C19 C23 C25 121.6(3) . . . . ?
Hf1 N3 C26 C28 -64.2(16) . . . . ?
Hf1 N3 C26 C27 115.1(14) . . . . ?
